data_1544515
loop_
_publ_author_name
'Shopov, Dimitar Y.'
'Rudshteyn, Benjamin'
'Campos, Jes\'us'
'Vinyard, David J.'
'Batista, Victor S.'
'Brudvig, Gary W.'
'Crabtree, Robert H.'

_publ_section_title
;
 A full set of iridium(iv) pyridine-alkoxide stereoisomers: highly
 geometry-dependent redox properties.
;
_journal_issue 2
_journal_name_full 'Chemical science'
_journal_page_first 1642
_journal_page_last 1652
_journal_paper_doi 10.1039/c6sc03758e
_journal_volume 8
_journal_year 2017
_chemical_formula_moiety '2(C16 H21 Cl2 Ir N2 O2), C H2 Cl2, 2(H2 O)'
_chemical_formula_sum 'C33 H48 Cl6 Ir2 N4 O6'
_chemical_formula_weight 1193.85
_chemical_name_common 'Ir(pyalk)(Hpyalk)Cl2, green isomer'
_chemical_name_systematic 'Hydrogen cis-Cl, cis-O, trans-N-bis(2-{pyridin-2-yl}propan-2-olato)-dichloro-iridate(III)'
_chemical_properties_physical ', Air-sensitive,Oxygen-sensitive'
_space_group_crystal_system monoclinic
_space_group_IT_number 14
_space_group_name_Hall '-P 2ybc'
_space_group_name_H-M_alt 'P 1 21/c 1'
_symmetry_space_group_name_Hall '-P 2ybc'
_symmetry_space_group_name_H-M 'P 1 21/c 1'
_atom_sites_solution_hydrogens mixed
_audit_creation_method SHELXL-2014/7
_audit_update_record
;
2016-10-17 deposited with the CCDC.
2016-11-07 downloaded from the CCDC.
;
_cell_angle_alpha 90.000(16)
_cell_angle_beta 95.227(13)
_cell_angle_gamma 90.000(19)
_cell_formula_units_Z 2
_cell_length_a 9.044(7)
_cell_length_b 13.823(9)
_cell_length_c 17.039(13)
_cell_measurement_reflns_used 4809
_cell_measurement_temperature 496(2)
_cell_measurement_theta_max 27.5
_cell_measurement_theta_min 1.9
_cell_volume 2121(3)
_computing_cell_refinement 'CrystalClear-SM Expert 2.0 r12 (Rigaku, 2011)'
_computing_data_collection 'CrystalClear-SM Expert 2.0 r12 (Rigaku, 2011)'
_computing_data_reduction 'CrystalClear-SM Expert 2.0 r12 (Rigaku, 2011)'
_computing_structure_refinement 'SHELXL-2014/7 (Sheldrick, 2014)'
_computing_structure_solution 'SHELXS-97 (Sheldrick, 2008)'
_diffrn_ambient_temperature 93
_diffrn_detector_area_resol_mean 6.8
_diffrn_measured_fraction_theta_full 1.000
_diffrn_measured_fraction_theta_max 1.000
_diffrn_measurement_device_type 'Rigaku Mercury275R CCD'
_diffrn_measurement_method \w
_diffrn_radiation_monochromator graphite
_diffrn_radiation_source 'fine-focus sealed tube'
_diffrn_radiation_type MoK\a
_diffrn_radiation_wavelength 0.71075
_diffrn_reflns_av_R_equivalents 0.1016
_diffrn_reflns_av_unetI/netI 0.0455
_diffrn_reflns_Laue_measured_fraction_full 1.000
_diffrn_reflns_Laue_measured_fraction_max 1.000
_diffrn_reflns_limit_h_max 10
_diffrn_reflns_limit_h_min -10
_diffrn_reflns_limit_k_max 16
_diffrn_reflns_limit_k_min -16
_diffrn_reflns_limit_l_max 20
_diffrn_reflns_limit_l_min -20
_diffrn_reflns_number 29122
_diffrn_reflns_point_group_measured_fraction_full 1.000
_diffrn_reflns_point_group_measured_fraction_max 1.000
_diffrn_reflns_theta_full 25.027
_diffrn_reflns_theta_max 25.027
_diffrn_reflns_theta_min 1.900
_exptl_absorpt_coefficient_mu 6.690
_exptl_absorpt_correction_T_max 1.000
_exptl_absorpt_correction_T_min 0.538
_exptl_absorpt_correction_type multi-scan
_exptl_absorpt_process_details 'Jacobson, R. (1998) Private Communication'
_exptl_crystal_colour Yellow
_exptl_crystal_density_diffrn 1.869
_exptl_crystal_description Prism
_exptl_crystal_F_000 1156
_exptl_crystal_recrystallization_method 'Re-crystallisation from solvent: Dichloromethane, pentane'
_exptl_crystal_size_max 0.200
_exptl_crystal_size_mid 0.200
_exptl_crystal_size_min 0.200
_refine_diff_density_max 2.163
_refine_diff_density_min -2.611
_refine_diff_density_rms 0.294
_refine_ls_extinction_method none
_refine_ls_goodness_of_fit_ref 1.168
_refine_ls_hydrogen_treatment constr
_refine_ls_matrix_type full
_refine_ls_number_parameters 249
_refine_ls_number_reflns 3748
_refine_ls_number_restraints 3
_refine_ls_restrained_S_all 1.167
_refine_ls_R_factor_all 0.0547
_refine_ls_R_factor_gt 0.0448
_refine_ls_shift/su_max 0.001
_refine_ls_shift/su_mean 0.000
_refine_ls_structure_factor_coef Fsqd
_refine_ls_weighting_details 'w=1/[\s^2^(Fo^2^)+(0.1000P)^2^+0.0200P] where P=(Fo^2^+2Fc^2^)/3'
_refine_ls_weighting_scheme calc
_refine_ls_wR_factor_gt 0.1334
_refine_ls_wR_factor_ref 0.1464
_reflns_Friedel_coverage 0.000
_reflns_number_gt 3303
_reflns_number_total 3748
_reflns_threshold_expression 'I > 2\s(I)'
_cod_data_source_file c6sc03758e2.cif
_cod_data_source_block 4iii
_cod_depositor_comments
;
The following automatic conversions were performed:

'_exptl_absorpt_correction_type' value 'Multi-scan' changed to
'multi-scan' according to
/usr/data/users/saulius/crontab/automatic-downloads/rss-feeds/RSC/lib/dictionaries/cif_core.dic
dictionary named 'cif_core.dic' version 2.4.2 from 2011-04-26.

Automatic conversion script
Id: cif_fix_values 4268 2015-11-12 08:31:59Z antanas 

 Adding full bibliography for 1544510--1544517.cif.

 Adding full bibliography for 1544510--1544517.cif.
;
_cod_database_code 1544515
_shelx_shelxl_version_number 2014/7
_shelx_space_group_comment
;
The symmetry employed for this shelxl refinement is uniquely defined
by the following loop, which should always be used as a source of
symmetry information in preference to the above space-group names.
They are only intended as comments.
;
_shelx_estimated_absorpt_t_min 0.348
_shelx_estimated_absorpt_t_max 0.348

loop_
_space_group_symop_operation_xyz
'x, y, z'
'-x, y+1/2, -z+1/2'
'-x, -y, -z'
'x, -y-1/2, z-1/2'

loop_
_atom_site_label
_atom_site_type_symbol
_atom_site_fract_x
_atom_site_fract_y
_atom_site_fract_z
_atom_site_U_iso_or_equiv
_atom_site_adp_type
_atom_site_occupancy
_atom_site_site_symmetry_order
_atom_site_calc_flag
_atom_site_refinement_flags_posn
_atom_site_refinement_flags_adp
_atom_site_refinement_flags_occupancy
_atom_site_disorder_assembly
_atom_site_disorder_group
Ir1 Ir -0.05842(3) 0.22724(2) 0.70311(2) 0.02835(17) Uani 1 1 d . . . . .
N1 N -0.1686(7) 0.2836(4) 0.7927(4) 0.0331(14) Uani 1 1 d . . . . .
N2 N 0.0724(6) 0.1734(4) 0.6233(4) 0.0336(13) Uani 1 1 d . . . . .
O1 O -0.0243(5) 0.1157(3) 0.7845(3) 0.0341(11) Uani 1 1 d D . . . .
O2 O 0.1378(6) 0.2834(4) 0.7478(3) 0.0376(13) Uani 1 1 d . . . . .
C1 C -0.1624(9) 0.2306(5) 0.8603(5) 0.0324(19) Uani 1 1 d . . . . .
C2 C -0.2328(9) 0.2632(6) 0.9251(5) 0.0409(19) Uani 1 1 d . . . . .
H2 H -0.2297 0.2263 0.9709 0.049 Uiso 1 1 calc R U . . .
C3 C -0.3075(10) 0.3514(7) 0.9207(5) 0.049(2) Uani 1 1 d . . . . .
H3 H -0.3554 0.3737 0.9632 0.059 Uiso 1 1 calc R U . . .
C4 C -0.3097(8) 0.4048(6) 0.8531(5) 0.0455(19) Uani 1 1 d . . . . .
H4 H -0.3577 0.4644 0.8497 0.055 Uiso 1 1 calc R U . . .
C5 C -0.2403(8) 0.3700(6) 0.7895(5) 0.0406(17) Uani 1 1 d . . . . .
H5 H -0.2428 0.4067 0.7436 0.049 Uiso 1 1 calc R U . . .
C6 C -0.0767(8) 0.1351(5) 0.8626(4) 0.0338(16) Uani 1 1 d . . . . .
C7 C -0.1810(11) 0.0517(6) 0.8814(5) 0.054(2) Uani 1 1 d . . . . .
H7A H -0.2713 0.0558 0.8473 0.081 Uiso 1 1 calc R U . . .
H7B H -0.2033 0.0565 0.9353 0.081 Uiso 1 1 calc R U . . .
H7C H -0.1333 -0.0091 0.8733 0.081 Uiso 1 1 calc R U . . .
C8 C 0.0599(10) 0.1400(8) 0.9214(5) 0.057(2) Uani 1 1 d . . . . .
H8A H 0.1164 0.0815 0.9185 0.085 Uiso 1 1 calc R U . . .
H8B H 0.0297 0.1472 0.9737 0.085 Uiso 1 1 calc R U . . .
H8C H 0.1198 0.1943 0.9092 0.085 Uiso 1 1 calc R U . . .
C9 C 0.2227(8) 0.1952(5) 0.6379(4) 0.0342(15) Uani 1 1 d . . . . .
C10 C 0.3201(8) 0.1733(6) 0.5826(5) 0.0413(18) Uani 1 1 d . . . . .
H10 H 0.4203 0.1883 0.5923 0.050 Uiso 1 1 calc R U . . .
C11 C 0.2674(9) 0.1283(7) 0.5118(5) 0.050(2) Uani 1 1 d . . . . .
H11 H 0.3325 0.1132 0.4744 0.060 Uiso 1 1 calc R U . . .
C12 C 0.1177(9) 0.1065(6) 0.4978(4) 0.0432(18) Uani 1 1 d . . . . .
H12 H 0.0805 0.0771 0.4510 0.052 Uiso 1 1 calc R U . . .
C13 C 0.0272(9) 0.1294(6) 0.5542(4) 0.0386(17) Uani 1 1 d . . . . .
H13 H -0.0729 0.1138 0.5448 0.046 Uiso 1 1 calc R U . . .
C14 C 0.2660(10) 0.2433(7) 0.7163(5) 0.0358(18) Uani 1 1 d . . . . .
C15 C 0.3374(10) 0.1663(7) 0.7722(5) 0.055(2) Uani 1 1 d . . . . .
H15A H 0.3690 0.1956 0.8221 0.082 Uiso 1 1 calc R U . . .
H15B H 0.4216 0.1388 0.7500 0.082 Uiso 1 1 calc R U . . .
H15C H 0.2663 0.1164 0.7798 0.082 Uiso 1 1 calc R U . . .
C16 C 0.3747(9) 0.3258(7) 0.7068(5) 0.051(2) Uani 1 1 d . . . . .
H16A H 0.3310 0.3715 0.6691 0.076 Uiso 1 1 calc R U . . .
H16B H 0.4644 0.3006 0.6888 0.076 Uiso 1 1 calc R U . . .
H16C H 0.3970 0.3575 0.7567 0.076 Uiso 1 1 calc R U . . .
Cl1 Cl -0.1015(2) 0.35912(14) 0.61793(10) 0.0423(4) Uani 1 1 d . . . . .
Cl2 Cl -0.28576(19) 0.15156(15) 0.65018(11) 0.0416(4) Uani 1 1 d . . . . .
C50 C 0.5518(18) 0.4901(19) 0.5488(11) 0.069(6) Uani 0.5 1 d . . P A -1
H50A H 0.6535 0.4703 0.5635 0.082 Uiso 0.5 1 calc R U P A -1
H50B H 0.5026 0.4960 0.5968 0.082 Uiso 0.5 1 calc R U P A -1
Cl3 Cl 0.468(2) 0.4051(17) 0.4936(12) 0.125(7) Uani 0.5 1 d . . P A -1
Cl4 Cl 0.5533(17) 0.6054(12) 0.5024(7) 0.080(4) Uani 0.5 1 d . . P A -1
O3 O 0.1049(7) 0.4639(4) 0.7952(3) 0.0455(13) Uani 1 1 d D . . . .
H1 H 0.0174 0.0633 0.7817 0.055 Uiso 0.6117 1 d D U P B 1
H3A H 0.0995 0.4065 0.7827 0.055 Uiso 0.6117 1 d D U P B 1
H3B H 0.1885 0.4851 0.8078 0.055 Uiso 0.6117 1 d D U P B 1
H1B H 0.1042 0.3417 0.7587 0.055 Uiso 0.3883 1 d . U P B 2
H3C H 0.0466 0.4977 0.7671 0.055 Uiso 0.3883 1 d . U P B 2
H3D H 0.1738 0.4551 0.7676 0.055 Uiso 0.3883 1 d . U P B 2

loop_
_atom_site_aniso_label
_atom_site_aniso_U_11
_atom_site_aniso_U_22
_atom_site_aniso_U_33
_atom_site_aniso_U_23
_atom_site_aniso_U_13
_atom_site_aniso_U_12
Ir1 0.0302(2) 0.0262(2) 0.0293(2) -0.00054(8) 0.00579(15) 0.00078(9)
N1 0.031(3) 0.037(4) 0.032(3) -0.001(2) 0.007(3) -0.001(3)
N2 0.032(3) 0.032(3) 0.038(3) -0.003(2) 0.007(2) 0.000(3)
O1 0.041(3) 0.032(3) 0.030(2) -0.0006(19) 0.0100(19) 0.004(2)
O2 0.034(3) 0.035(3) 0.043(3) -0.006(2) 0.005(2) -0.001(2)
C1 0.027(4) 0.037(5) 0.035(5) -0.003(3) 0.011(3) -0.003(3)
C2 0.036(4) 0.055(5) 0.032(4) -0.003(3) 0.010(3) 0.000(4)
C3 0.051(5) 0.055(5) 0.043(4) -0.006(4) 0.008(4) 0.010(4)
C4 0.040(4) 0.044(5) 0.054(5) -0.010(4) 0.012(3) 0.007(4)
C5 0.041(4) 0.039(4) 0.043(4) -0.005(3) 0.009(3) 0.002(4)
C6 0.044(4) 0.033(4) 0.027(3) -0.001(3) 0.014(3) 0.003(3)
C7 0.078(6) 0.038(4) 0.049(5) 0.003(4) 0.027(4) 0.004(4)
C8 0.060(5) 0.071(6) 0.039(4) -0.004(4) -0.004(4) 0.027(5)
C9 0.037(4) 0.026(3) 0.039(4) 0.005(3) 0.001(3) -0.004(3)
C10 0.033(4) 0.050(5) 0.043(4) 0.000(4) 0.017(3) -0.004(4)
C11 0.050(5) 0.056(5) 0.048(5) -0.011(4) 0.026(4) -0.003(4)
C12 0.053(5) 0.041(4) 0.038(4) 0.000(3) 0.016(3) 0.002(4)
C13 0.043(4) 0.040(4) 0.033(4) -0.003(3) 0.008(3) 0.002(4)
C14 0.030(4) 0.045(4) 0.033(5) -0.007(3) 0.008(3) 0.002(4)
C15 0.056(5) 0.065(6) 0.044(5) 0.009(4) 0.012(4) 0.018(5)
C16 0.041(4) 0.049(5) 0.062(5) -0.016(4) 0.011(4) -0.016(4)
Cl1 0.0554(11) 0.0334(9) 0.0388(10) 0.0067(7) 0.0084(8) 0.0054(9)
Cl2 0.0333(9) 0.0461(11) 0.0451(10) -0.0032(8) 0.0021(7) -0.0014(8)
C50 0.035(8) 0.120(18) 0.055(11) 0.020(12) 0.022(8) 0.012(11)
Cl3 0.100(7) 0.112(12) 0.176(13) -0.011(8) 0.076(8) -0.031(7)
Cl4 0.096(8) 0.072(6) 0.068(5) 0.006(4) -0.005(5) -0.013(6)
O3 0.059(3) 0.031(3) 0.048(3) 0.003(2) 0.014(2) 0.001(3)

loop_
_atom_type_symbol
_atom_type_description
_atom_type_scat_dispersion_real
_atom_type_scat_dispersion_imag
_atom_type_scat_source
C C 0.0033 0.0016 'International Tables Vol C Tables 4.2.6.8 and 6.1.1.4'
H H 0.0000 0.0000 'International Tables Vol C Tables 4.2.6.8 and 6.1.1.4'
Cl Cl 0.1484 0.1585 'International Tables Vol C Tables 4.2.6.8 and 6.1.1.4'
Ir Ir -1.4442 7.9887 'International Tables Vol C Tables 4.2.6.8 and 6.1.1.4'
N N 0.0061 0.0033 'International Tables Vol C Tables 4.2.6.8 and 6.1.1.4'
O O 0.0106 0.0060 'International Tables Vol C Tables 4.2.6.8 and 6.1.1.4'

loop_
_geom_angle_atom_site_label_1
_geom_angle_atom_site_label_2
_geom_angle_atom_site_label_3
_geom_angle
O2 Ir1 N2 81.2(2)
O2 Ir1 N1 92.5(2)
N2 Ir1 N1 173.3(2)
O2 Ir1 O1 87.8(2)
N2 Ir1 O1 96.6(2)
N1 Ir1 O1 80.7(2)
O2 Ir1 Cl1 91.45(17)
N2 Ir1 Cl1 86.81(18)
N1 Ir1 Cl1 95.79(18)
O1 Ir1 Cl1 176.34(13)
O2 Ir1 Cl2 176.80(15)
N2 Ir1 Cl2 96.91(18)
N1 Ir1 Cl2 89.27(19)
O1 Ir1 Cl2 89.85(15)
Cl1 Ir1 Cl2 91.03(8)
C5 N1 C1 119.3(7)
C5 N1 Ir1 124.5(5)
C1 N1 Ir1 116.1(5)
C13 N2 C9 117.6(6)
C13 N2 Ir1 126.9(5)
C9 N2 Ir1 115.0(5)
H1 O1 C6 113.5
H1 O1 Ir1 131.1
C6 O1 Ir1 115.3(4)
H1 O1 H1 0.0
C6 O1 H1 113.5
Ir1 O1 H1 131.1
C14 O2 Ir1 115.0(5)
C14 O2 H1B 137.2
Ir1 O2 H1B 97.0
N1 C1 C2 120.6(7)
N1 C1 C6 117.9(7)
C2 C1 C6 121.6(7)
C3 C2 C1 119.5(8)
C3 C2 H2 120.3
C1 C2 H2 120.3
C4 C3 C2 119.3(8)
C4 C3 H3 120.4
C2 C3 H3 120.4
C3 C4 C5 119.9(8)
C3 C4 H4 120.1
C5 C4 H4 120.1
N1 C5 C4 121.5(8)
N1 C5 H5 119.3
C4 C5 H5 119.3
O1 C6 C8 107.1(6)
O1 C6 C1 109.7(6)
C8 C6 C1 111.0(7)
O1 C6 C7 107.7(6)
C8 C6 C7 111.9(7)
C1 C6 C7 109.4(6)
C6 C7 H7A 109.5
C6 C7 H7B 109.5
H7A C7 H7B 109.5
C6 C7 H7C 109.5
H7A C7 H7C 109.5
H7B C7 H7C 109.5
C6 C8 H8A 109.5
C6 C8 H8B 109.5
H8A C8 H8B 109.5
C6 C8 H8C 109.5
H8A C8 H8C 109.5
H8B C8 H8C 109.5
C10 C9 N2 120.3(7)
C10 C9 C14 124.7(7)
N2 C9 C14 115.0(7)
C9 C10 C11 119.8(7)
C9 C10 H10 120.1
C11 C10 H10 120.1
C12 C11 C10 119.7(7)
C12 C11 H11 120.2
C10 C11 H11 120.2
C13 C12 C11 118.1(8)
C13 C12 H12 121.0
C11 C12 H12 121.0
C12 C13 N2 124.6(8)
C12 C13 H13 117.7
N2 C13 H13 117.7
O2 C14 C9 110.4(7)
O2 C14 C16 107.5(7)
C9 C14 C16 110.7(7)
O2 C14 C15 110.2(7)
C9 C14 C15 107.8(7)
C16 C14 C15 110.3(8)
C14 C15 H15A 109.5
C14 C15 H15B 109.5
H15A C15 H15B 109.5
C14 C15 H15C 109.5
H15A C15 H15C 109.5
H15B C15 H15C 109.5
C14 C16 H16A 109.5
C14 C16 H16B 109.5
H16A C16 H16B 109.5
C14 C16 H16C 109.5
H16A C16 H16C 109.5
H16B C16 H16C 109.5
Cl3 C50 Cl4 114.0(13)
Cl3 C50 H50A 108.8
Cl4 C50 H50A 108.8
Cl3 C50 H50B 108.8
Cl4 C50 H50B 108.8
H50A C50 H50B 107.6
H3D O3 H3C 103.2
H3A O3 H3B 116.3
H3D O3 H3C 103.2
H3C O3 H3C 0.0
H3D O3 H3D 0.0
H3C O3 H3D 103.2
H3C O3 H3D 103.2

loop_
_geom_bond_atom_site_label_1
_geom_bond_atom_site_label_2
_geom_bond_distance
Ir1 O2 2.021(6)
Ir1 N2 2.024(6)
Ir1 N1 2.051(6)
Ir1 O1 2.077(5)
Ir1 Cl1 2.340(2)
Ir1 Cl2 2.408(2)
N1 C5 1.358(10)
N1 C1 1.362(10)
N2 C13 1.355(9)
N2 C9 1.392(9)
O1 H1 0.8211
O1 C6 1.477(8)
O1 H1 0.8211
O2 C14 1.434(10)
O2 H1B 0.8868
C1 C2 1.398(11)
C1 C6 1.530(11)
C2 C3 1.393(12)
C2 H2 0.9300
C3 C4 1.366(12)
C3 H3 0.9300
C4 C5 1.387(10)
C4 H4 0.9300
C5 H5 0.9300
C6 C8 1.520(11)
C6 C7 1.541(11)
C7 H7A 0.9600
C7 H7B 0.9600
C7 H7C 0.9600
C8 H8A 0.9600
C8 H8B 0.9600
C8 H8C 0.9600
C9 C10 1.380(11)
C9 C14 1.512(11)
C10 C11 1.401(12)
C10 H10 0.9300
C11 C12 1.386(12)
C11 H11 0.9300
C12 C13 1.356(10)
C12 H12 0.9300
C13 H13 0.9300
C14 C16 1.524(12)
C14 C15 1.531(12)
C15 H15A 0.9600
C15 H15B 0.9600
C15 H15C 0.9600
C16 H16A 0.9600
C16 H16B 0.9600
C16 H16C 0.9600
C50 Cl3 1.64(3)
C50 Cl4 1.78(3)
C50 H50A 0.9700
C50 H50B 0.9700
O3 H3D 0.8238
O3 H3C 0.8239
O3 H3A 0.8217
O3 H3B 0.8207
O3 H3C 0.8239
O3 H3D 0.8238
